data_1555694
loop_
_publ_author_name
'Feng, Minghao'
'Tang, Bingqing'
'Xu, Hong-Xi'
'Jiang, Xuefeng'

_publ_section_title
;
 Collective Synthesis of Phenanthridinone through C-H Activation Involving
 a Pd-Catalyzed Aryne Multicomponent Reaction.
;
_journal_issue 17
_journal_name_full 'Organic letters'
_journal_page_first 4352
_journal_page_last 4355
_journal_paper_doi 10.1021/acs.orglett.6b02109
_journal_volume 18
_journal_year 2016
_chemical_formula_sum 'C16 H13 N O2'
_chemical_formula_weight 251.27
_space_group_IT_number 5
_space_group_name_Hall 'C 2y'
_space_group_name_H-M_alt 'C 1 2 1'
_symmetry_cell_setting monoclinic
_symmetry_space_group_name_H-M 'C 1 2 1'
_atom_sites_solution_hydrogens geom
_atom_sites_solution_primary direct
_atom_sites_solution_secondary difmap
_audit_creation_method SHELXL-97
_cell_angle_alpha 90.00
_cell_angle_beta 126.539(17)
_cell_angle_gamma 90.00
_cell_formula_units_Z 8
_cell_length_a 32.30(2)
_cell_length_b 4.861(3)
_cell_length_c 20.038(13)
_cell_measurement_reflns_used 1555
_cell_measurement_temperature 296(2)
_cell_measurement_theta_max 22.55
_cell_measurement_theta_min 2.61
_cell_volume 2528(3)
_computing_structure_refinement 'SHELXL-97 (Sheldrick, 2008)'
_computing_structure_solution 'SHELXS-97 (Sheldrick, 2008)'
_diffrn_ambient_temperature 296(2)
_diffrn_measured_fraction_theta_full 0.993
_diffrn_measured_fraction_theta_max 0.993
_diffrn_measurement_device_type 'Bruker Smart Apex II CCD'
_diffrn_radiation_monochromator graphite
_diffrn_radiation_source 'fine-focus sealed tube'
_diffrn_radiation_type MoK\a
_diffrn_radiation_wavelength 0.71073
_diffrn_reflns_av_R_equivalents 0.0716
_diffrn_reflns_av_sigmaI/netI 0.0784
_diffrn_reflns_limit_h_max 38
_diffrn_reflns_limit_h_min -38
_diffrn_reflns_limit_k_max 5
_diffrn_reflns_limit_k_min -5
_diffrn_reflns_limit_l_max 23
_diffrn_reflns_limit_l_min -20
_diffrn_reflns_number 14695
_diffrn_reflns_theta_full 25.00
_diffrn_reflns_theta_max 25.00
_diffrn_reflns_theta_min 3.13
_exptl_absorpt_coefficient_mu 0.088
_exptl_absorpt_correction_T_max 0.9939
_exptl_absorpt_correction_T_min 0.9767
_exptl_absorpt_correction_type multi-scan
_exptl_absorpt_process_details sadabs
_exptl_crystal_colour colorless
_exptl_crystal_density_diffrn 1.321
_exptl_crystal_density_method 'not measured'
_exptl_crystal_description block
_exptl_crystal_F_000 1056
_exptl_crystal_size_max 0.27
_exptl_crystal_size_mid 0.12
_exptl_crystal_size_min 0.07
_refine_diff_density_max 0.177
_refine_diff_density_min -0.145
_refine_diff_density_rms 0.035
_refine_ls_abs_structure_details 'Flack H D (1983), Acta Cryst. A39, 876-881'
_refine_ls_abs_structure_Flack -1(2)
_refine_ls_extinction_method none
_refine_ls_goodness_of_fit_ref 0.983
_refine_ls_hydrogen_treatment constr
_refine_ls_matrix_type full
_refine_ls_number_parameters 343
_refine_ls_number_reflns 4259
_refine_ls_number_restraints 7
_refine_ls_restrained_S_all 0.985
_refine_ls_R_factor_all 0.1241
_refine_ls_R_factor_gt 0.0541
_refine_ls_shift/su_max 0.000
_refine_ls_shift/su_mean 0.000
_refine_ls_structure_factor_coef Fsqd
_refine_ls_weighting_details 'calc w=1/[\s^2^(Fo^2^)+(0.0610P)^2^+0.0000P] where P=(Fo^2^+2Fc^2^)/3'
_refine_ls_weighting_scheme calc
_refine_ls_wR_factor_gt 0.1100
_refine_ls_wR_factor_ref 0.1432
_reflns_number_gt 2281
_reflns_number_total 4259
_reflns_threshold_expression >2sigma(I)
_cod_data_source_file ol6b02109_si_002.cif
_cod_data_source_block z
_cod_depositor_comments
;
The following automatic conversions were performed:

data item '_symmetry_cell_setting' value 'Monoclinic' was changed to
'monoclinic' in accordance with the
/home/saulius/struct/COD-crude-data/automatic-downloads/DataCite-retrospective/ACS/depositions/lib/dictionaries/cif_core.dic
dictionary named 'cif_core.dic' version 2.4.2 last updated on
2011-04-26.

Automatic conversion script
Id: cif_fix_values 6909 2019-04-08 15:41:33Z antanas 
;
_cod_original_cell_volume 2527(3)
_cod_original_sg_symbol_H-M C2
_cod_database_code 1555694

loop_
_symmetry_equiv_pos_as_xyz
'x, y, z'
'-x, y, -z'
'x+1/2, y+1/2, z'
'-x+1/2, y+1/2, -z'

loop_
_atom_site_label
_atom_site_type_symbol
_atom_site_fract_x
_atom_site_fract_y
_atom_site_fract_z
_atom_site_U_iso_or_equiv
_atom_site_adp_type
_atom_site_occupancy
_atom_site_symmetry_multiplicity
_atom_site_calc_flag
_atom_site_refinement_flags
O1 O 0.18791(11) 0.6949(7) 0.52634(17) 0.0699(8) Uani 1 1 d .
N1 N 0.16024(11) 0.7887(7) 0.3954(2) 0.0494(8) Uani 1 1 d .
C1 C 0.12235(16) 1.0340(8) 0.4523(3) 0.0520(11) Uani 1 1 d .
C2 C 0.12280(17) 1.0921(9) 0.5208(3) 0.0675(13) Uani 1 1 d .
H2A H 0.1453 0.9988 0.5705 0.081 Uiso 1 1 calc R
C3 C 0.08983(19) 1.2880(11) 0.5149(3) 0.0770(14) Uani 1 1 d .
H3A H 0.0903 1.3278 0.5608 0.092 Uiso 1 1 calc R
C4 C 0.05612(18) 1.4247(11) 0.4408(3) 0.0765(14) Uani 1 1 d .
H4A H 0.0340 1.5567 0.4369 0.092 Uiso 1 1 calc R
C5 C 0.05501(16) 1.3674(9) 0.3726(3) 0.0660(13) Uani 1 1 d .
H5A H 0.0321 1.4611 0.3231 0.079 Uiso 1 1 calc R
C6 C 0.08816(15) 1.1688(9) 0.3769(3) 0.0534(10) Uani 1 1 d .
C7 C 0.08827(14) 1.1008(8) 0.3059(3) 0.0510(11) Uani 1 1 d .
C8 C 0.05346(15) 1.2122(10) 0.2271(3) 0.0611(12) Uani 1 1 d .
H8A H 0.0285 1.3338 0.2185 0.073 Uiso 1 1 calc R
C9 C 0.05473(16) 1.1492(11) 0.1622(3) 0.0673(12) Uani 1 1 d .
H9A H 0.0311 1.2275 0.1103 0.081 Uiso 1 1 calc R
C10 C 0.09200(17) 0.9654(10) 0.1745(3) 0.0666(13) Uani 1 1 d .
H10A H 0.0930 0.9231 0.1302 0.080 Uiso 1 1 calc R
C11 C 0.12728(15) 0.8454(8) 0.2509(3) 0.0523(11) Uani 1 1 d .
C12 C 0.16812(16) 0.6561(11) 0.2634(3) 0.0695(12) Uani 1 1 d .
H12A H 0.1775 0.7125 0.2276 0.083 Uiso 1 1 calc R
H12B H 0.1547 0.4701 0.2483 0.083 Uiso 1 1 calc R
C13 C 0.21512(16) 0.6615(11) 0.3526(3) 0.0697(12) Uani 1 1 d .
H13A H 0.2399 0.5262 0.3608 0.084 Uiso 1 1 calc R
H13B H 0.2312 0.8415 0.3658 0.084 Uiso 1 1 calc R
C14 C 0.20005(15) 0.5992(9) 0.4089(2) 0.0602(12) Uani 1 1 d .
H14A H 0.1872 0.4120 0.3993 0.072 Uiso 1 1 calc R
H14B H 0.2303 0.6124 0.4663 0.072 Uiso 1 1 calc R
C15 C 0.12500(15) 0.9107(9) 0.3173(3) 0.0502(10) Uani 1 1 d .
C16 C 0.15896(16) 0.8275(9) 0.4622(3) 0.0551(11) Uani 1 1 d .
O2 O 0.31125(11) -0.3132(7) 0.14461(17) 0.0694(8) Uani 1 1 d .
N2 N 0.33934(11) -0.2190(7) 0.0668(2) 0.0481(8) Uani 1 1 d .
C17 C 0.37719(16) 0.0261(8) 0.1970(2) 0.0500(10) Uani 1 1 d .
C18 C 0.37574(17) 0.0861(9) 0.2631(3) 0.0634(13) Uani 1 1 d .
H18A H 0.3526 -0.0048 0.2686 0.076 Uiso 1 1 calc R
C19 C 0.40885(19) 0.2817(10) 0.3209(3) 0.0746(14) Uani 1 1 d .
H19A H 0.4080 0.3220 0.3655 0.089 Uiso 1 1 calc R
C20 C 0.44297(17) 0.4168(10) 0.3125(3) 0.0693(13) Uani 1 1 d .
H20A H 0.4652 0.5482 0.3514 0.083 Uiso 1 1 calc R
C21 C 0.44441(15) 0.3584(9) 0.2469(3) 0.0615(12) Uani 1 1 d .
H21A H 0.4675 0.4514 0.2418 0.074 Uiso 1 1 calc R
C22 C 0.41151(14) 0.1605(9) 0.1875(2) 0.0500(10) Uani 1 1 d .
C23 C 0.41191(15) 0.0925(8) 0.1168(2) 0.0504(11) Uani 1 1 d .
C24 C 0.44670(14) 0.2031(10) 0.1051(3) 0.0593(12) Uani 1 1 d .
H24A H 0.4718 0.3239 0.1447 0.071 Uiso 1 1 calc R
C25 C 0.44549(16) 0.1413(11) 0.0378(3) 0.0680(12) Uani 1 1 d .
H25A H 0.4691 0.2211 0.0314 0.082 Uiso 1 1 calc R
C26 C 0.40883(17) -0.0413(10) -0.0212(3) 0.0646(12) Uani 1 1 d .
H26A H 0.4084 -0.0853 -0.0668 0.078 Uiso 1 1 calc R
C27 C 0.37283(15) -0.1594(8) -0.0134(2) 0.0528(11) Uani 1 1 d .
C28 C 0.33191(16) -0.3469(11) -0.0803(3) 0.0692(12) Uani 1 1 d .
H28A H 0.3451 -0.5332 -0.0705 0.083 Uiso 1 1 calc R
H28B H 0.3223 -0.2875 -0.1340 0.083 Uiso 1 1 calc R
C29 C 0.28515(15) -0.3410(11) -0.0801(2) 0.0685(12) Uani 1 1 d .
H29A H 0.2697 -0.1593 -0.0962 0.082 Uiso 1 1 calc R
H29B H 0.2598 -0.4721 -0.1204 0.082 Uiso 1 1 calc R
C30 C 0.29957(16) -0.4104(9) 0.0039(2) 0.0617(12) Uani 1 1 d .
H30A H 0.2693 -0.3992 0.0032 0.074 Uiso 1 1 calc R
H30B H 0.3126 -0.5973 0.0183 0.074 Uiso 1 1 calc R
C31 C 0.37485(15) -0.0958(8) 0.0566(3) 0.0476(10) Uani 1 1 d .
C32 C 0.34067(15) -0.1808(9) 0.1357(3) 0.0521(11) Uani 1 1 d .
O2W O 0.21917(14) 0.6299(7) 0.69027(19) 0.0990(12) Uani 1 1 d D
H2WA H 0.2186 0.4742 0.7090 0.149 Uiso 1 1 d RD
H2WB H 0.2071 0.6233 0.6393 0.149 Uiso 1 1 d RD
O1W O 0.28009(14) -0.3706(7) 0.2487(2) 0.0971(11) Uani 1 1 d D
H1WA H 0.2826 -0.5241 0.2712 0.146 Uiso 1 1 d RD
H1WB H 0.2945 -0.3650 0.2245 0.146 Uiso 1 1 d RD

loop_
_atom_site_aniso_label
_atom_site_aniso_U_11
_atom_site_aniso_U_22
_atom_site_aniso_U_33
_atom_site_aniso_U_23
_atom_site_aniso_U_13
_atom_site_aniso_U_12
O1 0.074(2) 0.066(2) 0.0621(18) 0.0119(19) 0.0365(16) 0.0071(18)
N1 0.0478(19) 0.0389(18) 0.055(2) 0.0007(17) 0.0269(17) -0.0009(16)
C1 0.052(2) 0.045(2) 0.059(3) -0.004(2) 0.033(2) -0.006(2)
C2 0.066(3) 0.060(3) 0.074(3) -0.003(3) 0.041(3) 0.002(3)
C3 0.079(3) 0.071(3) 0.086(4) -0.012(3) 0.051(3) -0.006(3)
C4 0.066(3) 0.065(3) 0.103(4) -0.009(3) 0.053(3) 0.006(3)
C5 0.054(3) 0.056(3) 0.079(3) -0.001(2) 0.035(3) -0.002(2)
C6 0.044(2) 0.045(2) 0.066(3) -0.005(2) 0.029(2) -0.006(2)
C7 0.040(2) 0.042(3) 0.062(3) 0.003(2) 0.026(2) -0.005(2)
C8 0.046(2) 0.066(3) 0.058(3) 0.014(3) 0.023(2) 0.003(2)
C9 0.054(3) 0.072(3) 0.060(3) 0.008(3) 0.025(2) -0.004(3)
C10 0.072(3) 0.064(3) 0.059(3) -0.005(3) 0.037(3) -0.014(3)
C11 0.054(3) 0.045(3) 0.057(3) -0.001(2) 0.033(2) -0.010(2)
C12 0.073(3) 0.066(3) 0.076(3) -0.005(3) 0.048(3) 0.000(3)
C13 0.065(3) 0.063(3) 0.084(3) 0.000(3) 0.046(3) 0.001(3)
C14 0.056(3) 0.055(3) 0.064(3) 0.003(2) 0.033(2) 0.013(2)
C15 0.045(2) 0.042(2) 0.053(3) -0.001(2) 0.024(2) -0.008(2)
C16 0.054(3) 0.045(3) 0.062(3) 0.002(2) 0.032(2) -0.001(2)
O2 0.0723(19) 0.067(2) 0.081(2) 0.0000(18) 0.0525(17) -0.0114(18)
N2 0.0464(19) 0.0426(19) 0.055(2) 0.0020(17) 0.0299(17) 0.0026(17)
C17 0.052(2) 0.042(2) 0.053(2) 0.004(2) 0.030(2) 0.005(2)
C18 0.065(3) 0.061(3) 0.067(3) 0.000(3) 0.041(3) 0.000(3)
C19 0.088(4) 0.069(3) 0.073(3) 0.001(3) 0.052(3) 0.005(3)
C20 0.070(3) 0.062(3) 0.062(3) -0.009(2) 0.031(3) -0.002(3)
C21 0.054(3) 0.051(3) 0.068(3) -0.004(2) 0.030(2) -0.006(2)
C22 0.045(2) 0.040(2) 0.057(2) 0.003(2) 0.025(2) 0.006(2)
C23 0.044(2) 0.047(3) 0.055(2) 0.010(2) 0.027(2) 0.006(2)
C24 0.049(2) 0.062(3) 0.066(3) 0.005(3) 0.034(2) 0.001(2)
C25 0.060(3) 0.073(3) 0.080(3) 0.004(3) 0.046(3) -0.004(3)
C26 0.070(3) 0.056(3) 0.074(3) 0.006(3) 0.047(3) 0.007(3)
C27 0.051(2) 0.049(3) 0.054(3) 0.002(2) 0.028(2) 0.007(2)
C28 0.075(3) 0.066(3) 0.065(3) -0.008(3) 0.040(3) -0.001(3)
C29 0.064(3) 0.064(3) 0.064(3) -0.009(3) 0.030(2) -0.005(3)
C30 0.060(3) 0.049(3) 0.067(3) -0.008(2) 0.033(2) -0.009(2)
C31 0.043(2) 0.041(2) 0.057(3) 0.009(2) 0.029(2) 0.008(2)
C32 0.051(3) 0.046(3) 0.056(3) 0.004(2) 0.030(2) 0.005(2)
O2W 0.186(4) 0.0475(19) 0.099(2) 0.0030(18) 0.103(3) 0.008(2)
O1W 0.173(3) 0.0500(19) 0.114(2) -0.007(2) 0.110(3) -0.009(2)

loop_
_atom_type_symbol
_atom_type_description
_atom_type_scat_dispersion_real
_atom_type_scat_dispersion_imag
_atom_type_scat_source
C C 0.0033 0.0016 'International Tables Vol C Tables 4.2.6.8 and 6.1.1.4'
H H 0.0000 0.0000 'International Tables Vol C Tables 4.2.6.8 and 6.1.1.4'
N N 0.0061 0.0033 'International Tables Vol C Tables 4.2.6.8 and 6.1.1.4'
O O 0.0106 0.0060 'International Tables Vol C Tables 4.2.6.8 and 6.1.1.4'

loop_
_geom_angle_atom_site_label_1
_geom_angle_atom_site_label_2
_geom_angle_atom_site_label_3
_geom_angle
C16 N1 C15 123.5(4)
C16 N1 C14 115.9(3)
C15 N1 C14 120.6(3)
C2 C1 C6 120.6(4)
C2 C1 C16 118.0(4)
C6 C1 C16 121.4(4)
C3 C2 C1 120.1(5)
C3 C2 H2A 120.0
C1 C2 H2A 120.0
C2 C3 C4 119.8(5)
C2 C3 H3A 120.1
C4 C3 H3A 120.1
C5 C4 C3 120.6(5)
C5 C4 H4A 119.7
C3 C4 H4A 119.7
C4 C5 C6 120.8(4)
C4 C5 H5A 119.6
C6 C5 H5A 119.6
C1 C6 C5 118.1(4)
C1 C6 C7 119.3(4)
C5 C6 C7 122.6(4)
C8 C7 C15 118.1(4)
C8 C7 C6 123.2(4)
C15 C7 C6 118.7(4)
C9 C8 C7 122.3(4)
C9 C8 H8A 118.9
C7 C8 H8A 118.9
C8 C9 C10 119.2(4)
C8 C9 H9A 120.4
C10 C9 H9A 120.4
C11 C10 C9 121.4(4)
C11 C10 H10A 119.3
C9 C10 H10A 119.3
C10 C11 C15 118.6(4)
C10 C11 C12 120.4(4)
C15 C11 C12 120.9(4)
C11 C12 C13 110.6(4)
C11 C12 H12A 109.5
C13 C12 H12A 109.5
C11 C12 H12B 109.5
C13 C12 H12B 109.5
H12A C12 H12B 108.1
C14 C13 C12 109.8(4)
C14 C13 H13A 109.7
C12 C13 H13A 109.7
C14 C13 H13B 109.7
C12 C13 H13B 109.7
H13A C13 H13B 108.2
N1 C14 C13 112.0(4)
N1 C14 H14A 109.2
C13 C14 H14A 109.2
N1 C14 H14B 109.2
C13 C14 H14B 109.2
H14A C14 H14B 107.9
N1 C15 C7 120.1(4)
N1 C15 C11 119.5(4)
C7 C15 C11 120.4(4)
O1 C16 N1 120.0(4)
O1 C16 C1 123.3(4)
N1 C16 C1 116.7(4)
C32 N2 C31 123.2(3)
C32 N2 C30 115.8(3)
C31 N2 C30 120.9(3)
C18 C17 C22 121.0(4)
C18 C17 C32 118.3(4)
C22 C17 C32 120.8(4)
C17 C18 C19 119.8(4)
C17 C18 H18A 120.1
C19 C18 H18A 120.1
C20 C19 C18 120.1(4)
C20 C19 H19A 120.0
C18 C19 H19A 120.0
C21 C20 C19 120.3(4)
C21 C20 H20A 119.8
C19 C20 H20A 119.8
C20 C21 C22 121.0(4)
C20 C21 H21A 119.5
C22 C21 H21A 119.5
C17 C22 C21 117.9(4)
C17 C22 C23 119.5(4)
C21 C22 C23 122.6(4)
C24 C23 C31 117.8(4)
C24 C23 C22 123.5(4)
C31 C23 C22 118.8(4)
C25 C24 C23 122.3(4)
C25 C24 H24A 118.8
C23 C24 H24A 118.8
C24 C25 C26 119.6(4)
C24 C25 H25A 120.2
C26 C25 H25A 120.2
C27 C26 C25 121.1(4)
C27 C26 H26A 119.4
C25 C26 H26A 119.4
C26 C27 C31 118.6(4)
C26 C27 C28 120.1(4)
C31 C27 C28 121.2(4)
C27 C28 C29 109.6(4)
C27 C28 H28A 109.7
C29 C28 H28A 109.7
C27 C28 H28B 109.7
C29 C28 H28B 109.7
H28A C28 H28B 108.2
C30 C29 C28 110.9(3)
C30 C29 H29A 109.5
C28 C29 H29A 109.5
C30 C29 H29B 109.5
C28 C29 H29B 109.5
H29A C29 H29B 108.0
N2 C30 C29 110.4(3)
N2 C30 H30A 109.6
C29 C30 H30A 109.6
N2 C30 H30B 109.6
C29 C30 H30B 109.6
H30A C30 H30B 108.1
C27 C31 N2 119.6(4)
C27 C31 C23 120.5(4)
N2 C31 C23 119.8(4)
O2 C32 N2 120.4(4)
O2 C32 C17 122.2(4)
N2 C32 C17 117.4(4)
H2WA O2W H2WB 112.5
H1WA O1W H1WB 114.7

loop_
_geom_bond_atom_site_label_1
_geom_bond_atom_site_label_2
_geom_bond_distance
O1 C16 1.229(4)
N1 C16 1.376(5)
N1 C15 1.406(5)
N1 C14 1.470(5)
C1 C2 1.393(6)
C1 C6 1.395(5)
C1 C16 1.471(5)
C2 C3 1.380(6)
C2 H2A 0.9300
C3 C4 1.382(6)
C3 H3A 0.9300
C4 C5 1.372(6)
C4 H4A 0.9300
C5 C6 1.406(6)
C5 H5A 0.9300
C6 C7 1.461(5)
C7 C8 1.392(5)
C7 C15 1.411(6)
C8 C9 1.360(5)
C8 H8A 0.9300
C9 C10 1.398(6)
C9 H9A 0.9300
C10 C11 1.380(6)
C10 H10A 0.9300
C11 C15 1.411(5)
C11 C12 1.502(6)
C12 C13 1.506(5)
C12 H12A 0.9700
C12 H12B 0.9700
C13 C14 1.503(5)
C13 H13A 0.9700
C13 H13B 0.9700
C14 H14A 0.9700
C14 H14B 0.9700
O2 C32 1.245(4)
N2 C32 1.370(5)
N2 C31 1.412(5)
N2 C30 1.475(5)
C17 C18 1.383(5)
C17 C22 1.394(5)
C17 C32 1.479(5)
C18 C19 1.384(6)
C18 H18A 0.9300
C19 C20 1.377(6)
C19 H19A 0.9300
C20 C21 1.371(6)
C20 H20A 0.9300
C21 C22 1.402(5)
C21 H21A 0.9300
C22 C23 1.463(5)
C23 C24 1.386(5)
C23 C31 1.417(5)
C24 C25 1.359(5)
C24 H24A 0.9300
C25 C26 1.386(6)
C25 H25A 0.9300
C26 C27 1.386(5)
C26 H26A 0.9300
C27 C31 1.399(5)
C27 C28 1.504(6)
C28 C29 1.513(5)
C28 H28A 0.9700
C28 H28B 0.9700
C29 C30 1.494(5)
C29 H29A 0.9700
C29 H29B 0.9700
C30 H30A 0.9700
C30 H30B 0.9700
O2W H2WA 0.8501
O2W H2WB 0.8500
O1W H1WA 0.8500
O1W H1WB 0.8499

loop_
_geom_torsion_atom_site_label_1
_geom_torsion_atom_site_label_2
_geom_torsion_atom_site_label_3
_geom_torsion_atom_site_label_4
_geom_torsion
C6 C1 C2 C3 -1.1(6)
C16 C1 C2 C3 178.8(4)
C1 C2 C3 C4 0.5(7)
C2 C3 C4 C5 0.1(7)
C3 C4 C5 C6 -0.1(7)
C2 C1 C6 C5 1.1(6)
C16 C1 C6 C5 -178.8(3)
C2 C1 C6 C7 -179.3(4)
C16 C1 C6 C7 0.8(6)
C4 C5 C6 C1 -0.5(6)
C4 C5 C6 C7 179.9(4)
C1 C6 C7 C8 175.9(4)
C5 C6 C7 C8 -4.5(6)
C1 C6 C7 C15 -3.3(5)
C5 C6 C7 C15 176.2(4)
C15 C7 C8 C9 -1.7(6)
C6 C7 C8 C9 179.0(4)
C7 C8 C9 C10 0.3(7)
C8 C9 C10 C11 0.4(7)
C9 C10 C11 C15 0.3(6)
C9 C10 C11 C12 -177.9(4)
C10 C11 C12 C13 152.2(4)
C15 C11 C12 C13 -26.0(6)
C11 C12 C13 C14 54.1(5)
C16 N1 C14 C13 -154.1(4)
C15 N1 C14 C13 28.3(5)
C12 C13 C14 N1 -56.0(5)
C16 N1 C15 C7 5.1(5)
C14 N1 C15 C7 -177.5(3)
C16 N1 C15 C11 -176.0(3)
C14 N1 C15 C11 1.4(5)
C8 C7 C15 N1 -178.7(3)
C6 C7 C15 N1 0.6(5)
C8 C7 C15 C11 2.5(5)
C6 C7 C15 C11 -178.3(4)
C10 C11 C15 N1 179.4(4)
C12 C11 C15 N1 -2.5(5)
C10 C11 C15 C7 -1.8(5)
C12 C11 C15 C7 176.4(4)
C15 N1 C16 O1 173.3(4)
C14 N1 C16 O1 -4.3(5)
C15 N1 C16 C1 -7.5(5)
C14 N1 C16 C1 175.0(3)
C2 C1 C16 O1 3.8(6)
C6 C1 C16 O1 -176.3(4)
C2 C1 C16 N1 -175.4(4)
C6 C1 C16 N1 4.4(5)
C22 C17 C18 C19 -0.2(6)
C32 C17 C18 C19 -179.0(4)
C17 C18 C19 C20 0.2(6)
C18 C19 C20 C21 0.0(7)
C19 C20 C21 C22 -0.2(7)
C18 C17 C22 C21 -0.1(6)
C32 C17 C22 C21 178.7(3)
C18 C17 C22 C23 -179.8(3)
C32 C17 C22 C23 -1.0(5)
C20 C21 C22 C17 0.3(6)
C20 C21 C22 C23 -180.0(4)
C17 C22 C23 C24 -176.0(4)
C21 C22 C23 C24 4.3(6)
C17 C22 C23 C31 4.2(5)
C21 C22 C23 C31 -175.6(4)
C31 C23 C24 C25 1.4(6)
C22 C23 C24 C25 -178.4(4)
C23 C24 C25 C26 -0.9(7)
C24 C25 C26 C27 0.9(7)
C25 C26 C27 C31 -1.5(6)
C25 C26 C27 C28 177.2(4)
C26 C27 C28 C29 -153.5(4)
C31 C27 C28 C29 25.1(6)
C27 C28 C29 C30 -54.9(5)
C32 N2 C30 C29 153.7(3)
C31 N2 C30 C29 -29.1(5)
C28 C29 C30 N2 57.3(5)
C26 C27 C31 N2 -178.5(4)
C28 C27 C31 N2 2.9(6)
C26 C27 C31 C23 2.0(6)
C28 C27 C31 C23 -176.6(4)
C32 N2 C31 C27 176.0(3)
C30 N2 C31 C27 -1.0(5)
C32 N2 C31 C23 -4.6(5)
C30 N2 C31 C23 178.5(3)
C24 C23 C31 C27 -2.0(5)
C22 C23 C31 C27 177.9(3)
C24 C23 C31 N2 178.5(3)
C22 C23 C31 N2 -1.6(5)
C31 N2 C32 O2 -173.7(4)
C30 N2 C32 O2 3.4(5)
C31 N2 C32 C17 7.6(5)
C30 N2 C32 C17 -175.2(3)
C18 C17 C32 O2 -4.5(5)
C22 C17 C32 O2 176.6(4)
C18 C17 C32 N2 174.1(4)
C22 C17 C32 N2 -4.8(5)
